data_1535565
loop_
_publ_author_name
'Mosset, A.'
'Lecchi, A.'
'Bagieu-Beucher, M.'
'Masse, R.'
'Zaccaro, J.'

_publ_section_title
;
 Crystal engineering strategy of thiocyanates for quadratic nonlinear
 optics. Hg3 Cd Cl2 (S C N)6 and Hg4 Cd Br4 (S C N)6
;
_journal_name_full 'Solid State Sciences'
_journal_page_first 827
_journal_page_last 834
_journal_volume 4
_journal_year 2002
_chemical_formula_sum 'C6 Cd Cl2 Hg3 N6 S6'
_chemical_name_systematic 'Hg3 Cd Cl2 (S C N)6'
_space_group_IT_number 161
_symmetry_space_group_name_Hall 'R 3 -2"c'
_symmetry_space_group_name_H-M 'R 3 c :H'
_cell_angle_alpha 90
_cell_angle_beta 90
_cell_angle_gamma 120
_cell_formula_units_Z 12
_cell_length_a 11.2066
_cell_length_b 11.2066
_cell_length_c 59.9204
_cell_volume 6517.080
_citation_journal_id_ASTM SSSCFJ
_cod_data_source_file Mosset_SSSCFJ_2002_651.cif
_cod_data_source_block C6Cd1Cl2Hg3N6S6
_cod_original_cell_volume 6517.081
_cod_original_formula_sum 'C6 Cd1 Cl2 Hg3 N6 S6'
_cod_database_code 1535565

loop_
_symmetry_equiv_pos_as_xyz
x,y,z
-y,x-y,z
-x+y,-x,z
-y,-x,z+1/2
x,x-y,z+1/2
-x+y,y,z+1/2
x+2/3,y+1/3,z+1/3
-y+2/3,x-y+1/3,z+1/3
-x+y+2/3,-x+1/3,z+1/3
-y+2/3,-x+1/3,z+5/6
x+2/3,x-y+1/3,z+5/6
-x+y+2/3,y+1/3,z+5/6
x+1/3,y+2/3,z+2/3
-y+1/3,x-y+2/3,z+2/3
-x+y+1/3,-x+2/3,z+2/3
-y+1/3,-x+2/3,z+7/6
x+1/3,x-y+2/3,z+7/6
-x+y+1/3,y+2/3,z+7/6

loop_
_atom_site_label
_atom_site_type_symbol
_atom_site_fract_x
_atom_site_fract_y
_atom_site_fract_z
_atom_site_occupancy
_atom_site_U_iso_or_equiv
N4 N-3 0.1224 0.1933 0.7475 1 0.0
C4 C+4 0.161 0.2727 0.7603 1 0.0
C3 C+4 0.2153 0.3621 0.86227 1 0.0
S2 S-2 0.5061 0.1171 0.75051 1 0.0
Hg1 Hg+2 0.48946 0.0525 0.7888 1 0.0
Hg2 Hg+2 0.18899 0.26445 0.813085 1 0.0
N1 N-3 0.5489 0.1373 0.8532 1 0.0
C1 C+4 0.4969 0.0476 0.8406 1 0.0
N3 N-3 0.2585 0.4699 0.8697 1 0.0
Cl1 Cl-1 0.4181 0.2348 0.80327 1 0.0
Cd2 Cd+2 0 0 0.72426 1 0.0
S3 S-2 0.162 0.2079 0.85217 1 0.0
Cl2 Cl-1 0 0 0.80011 1 0.0
N2 N-3 0.4159 -0.1405 0.7302 1 0.0
S4 S-2 0.2228 0.3986 0.77965 1 0.0
C2 C+4 0.4519 -0.0368 0.7382 1 0.0
S1 S-2 0.425 -0.088 0.82246 1 0.0
Cd1 Cd+2 0.6667 0.3333 0.87539 1 0.0
